data_4347758
loop_
_publ_author_name
'Huo, Peng'
'Chen, Ting'
'Hou, Jin-Le'
'Yu, Lei'
'Zhu, Qin-Yu'
'Dai, Jie'

_publ_section_title
;
 Ligand-to-Ligand Charge Transfer within Metal-Organic Frameworks Based on
 Manganese Coordination Polymers with Tetrathiafulvalene-Bicarboxylate and
 Bipyridine Ligands.
;
_journal_issue 13
_journal_name_full 'Inorganic chemistry'
_journal_page_first 6496
_journal_page_last 6503
_journal_paper_doi 10.1021/acs.inorgchem.6b00571
_journal_volume 55
_journal_year 2016
_chemical_formula_sum 'C22 H24 Mn N2 O7 S6'
_chemical_formula_weight 675.76
_space_group_crystal_system monoclinic
_space_group_IT_number 14
_space_group_name_Hall '-P 2yn'
_space_group_name_H-M_alt 'P 1 21/n 1'
_atom_sites_solution_hydrogens geom
_audit_creation_method SHELXL-2014/7
_cell_angle_alpha 90
_cell_angle_beta 94.31(3)
_cell_angle_gamma 90
_cell_formula_units_Z 4
_cell_length_a 16.022(3)
_cell_length_b 8.5321(17)
_cell_length_c 21.559(4)
_cell_measurement_reflns_used 10914
_cell_measurement_temperature 293(2)
_cell_measurement_theta_max 27.5
_cell_measurement_theta_min 3.0
_cell_volume 2938.8(10)
_computing_structure_refinement 'SHELXL-2014/7 (Sheldrick, 2014)'
_diffrn_ambient_temperature 293(2)
_diffrn_measured_fraction_theta_full 0.998
_diffrn_measured_fraction_theta_max 0.998
_diffrn_measurement_device_type 'Rigaku Saturn'
_diffrn_radiation_type MoK\a
_diffrn_radiation_wavelength 0.71073
_diffrn_reflns_av_R_equivalents 0.0672
_diffrn_reflns_av_unetI/netI 0.0585
_diffrn_reflns_Laue_measured_fraction_full 0.998
_diffrn_reflns_Laue_measured_fraction_max 0.998
_diffrn_reflns_limit_h_max 19
_diffrn_reflns_limit_h_min -19
_diffrn_reflns_limit_k_max 9
_diffrn_reflns_limit_k_min -10
_diffrn_reflns_limit_l_max 25
_diffrn_reflns_limit_l_min -19
_diffrn_reflns_number 21818
_diffrn_reflns_point_group_measured_fraction_full 0.998
_diffrn_reflns_point_group_measured_fraction_max 0.998
_diffrn_reflns_theta_full 24.999
_diffrn_reflns_theta_max 24.999
_diffrn_reflns_theta_min 3.027
_exptl_absorpt_coefficient_mu 0.909
_exptl_absorpt_correction_T_max 1.000
_exptl_absorpt_correction_T_min 0.8434
_exptl_absorpt_correction_type multi-scan
_exptl_absorpt_process_details 'Jacobson, R. (1998) Private communication'
_exptl_crystal_colour Orange-yellow
_exptl_crystal_density_diffrn 1.450
_exptl_crystal_description Block
_exptl_crystal_F_000 1316
_exptl_crystal_size_max 1.000
_exptl_crystal_size_mid 0.130
_exptl_crystal_size_min 0.080
_refine_diff_density_max 1.638
_refine_diff_density_min -0.506
_refine_diff_density_rms 0.094
_refine_ls_extinction_method none
_refine_ls_goodness_of_fit_ref 1.055
_refine_ls_hydrogen_treatment constr
_refine_ls_matrix_type full
_refine_ls_number_parameters 345
_refine_ls_number_reflns 5173
_refine_ls_number_restraints 0
_refine_ls_restrained_S_all 1.055
_refine_ls_R_factor_all 0.1161
_refine_ls_R_factor_gt 0.0955
_refine_ls_shift/su_max 0.000
_refine_ls_shift/su_mean 0.000
_refine_ls_structure_factor_coef Fsqd
_refine_ls_weighting_details 'w=1/[\s^2^(Fo^2^)+(0.0277P)^2^+20.0000P] where P=(Fo^2^+2Fc^2^)/3'
_refine_ls_weighting_scheme calc
_refine_ls_wR_factor_gt 0.1638
_refine_ls_wR_factor_ref 0.1752
_reflns_Friedel_coverage 0.000
_reflns_number_gt 4349
_reflns_number_total 5173
_reflns_threshold_expression 'I > 2\s(I)'
_cod_data_source_file ic6b00571_si_002.cif
_cod_data_source_block 3
_cod_depositor_comments
;
The following automatic conversions were performed:

data item '_exptl_absorpt_correction_type' value 'Multi-scan' was
changed to 'multi-scan' in accordance with the
/home/saulius/struct/COD-crude-data/automatic-downloads/DataCite-retrospective/ACS/depositions/lib/dictionaries/cif_core.dic
dictionary named 'cif_core.dic' version 2.4.2 last updated on
2011-04-26.

Automatic conversion script
Id: cif_fix_values 6909 2019-04-08 15:41:33Z antanas 
;
_cod_original_sg_symbol_H-M 'P 21/n'
_cod_database_code 4347758
_shelx_shelxl_version_number 2014/7
_shelx_space_group_comment
;
The symmetry employed for this shelxl refinement is uniquely defined
by the following loop, which should always be used as a source of
symmetry information in preference to the above space-group names.
They are only intended as comments.
;
_shelx_estimated_absorpt_t_min 0.463
_shelx_estimated_absorpt_t_max 0.931

loop_
_space_group_symop_operation_xyz
'x, y, z'
'-x+1/2, y+1/2, -z+1/2'
'-x, -y, -z'
'x-1/2, -y-1/2, z-1/2'

loop_
_atom_site_label
_atom_site_type_symbol
_atom_site_fract_x
_atom_site_fract_y
_atom_site_fract_z
_atom_site_U_iso_or_equiv
_atom_site_adp_type
_atom_site_occupancy
_atom_site_site_symmetry_order
_atom_site_calc_flag
_atom_site_refinement_flags_posn
_atom_site_refinement_flags_adp
Mn1 Mn 0.18705(6) 0.73323(12) 0.19590(4) 0.0348(3) Uani 1 1 d . .
S1 S 0.02557(10) 1.2139(2) 0.27727(9) 0.0495(5) Uani 1 1 d . .
S2 S -0.09291(11) 1.0230(3) 0.19725(9) 0.0516(5) Uani 1 1 d . .
S3 S -0.11657(12) 1.2906(3) 0.36963(11) 0.0682(7) Uani 1 1 d . .
S4 S -0.23985(12) 1.1110(3) 0.29140(11) 0.0716(7) Uani 1 1 d . .
S5 S -0.21153(14) 1.2880(3) 0.48216(11) 0.0721(7) Uani 1 1 d . .
S6 S -0.36113(15) 1.0944(3) 0.39081(14) 0.0886(9) Uani 1 1 d . .
O1 O 0.1934(3) 1.2188(5) 0.2482(2) 0.0432(11) Uani 1 1 d . .
O2 O 0.2025(3) 0.9828(5) 0.2066(2) 0.0408(11) Uani 1 1 d . .
O3 O 0.0780(3) 0.7861(6) 0.1368(2) 0.0498(12) Uani 1 1 d . .
O4 O -0.0125(4) 0.9384(7) 0.0820(2) 0.0703(17) Uani 1 1 d . .
O5 O 0.1624(3) 0.4887(5) 0.1775(2) 0.0487(12) Uani 1 1 d . .
N1 N 0.2669(3) 0.7497(7) 0.1125(2) 0.0417(13) Uani 1 1 d . .
N2 N 0.1090(3) 0.7239(7) 0.2806(3) 0.0424(14) Uani 1 1 d . .
C1 C 0.0679(4) 1.0863(8) 0.2239(3) 0.0389(16) Uani 1 1 d . .
C2 C 0.0137(4) 1.0011(7) 0.1866(3) 0.0356(15) Uani 1 1 d . .
C3 C -0.0755(4) 1.1399(8) 0.2649(3) 0.0468(17) Uani 1 1 d . .
C4 C -0.1358(4) 1.1721(10) 0.3031(4) 0.055(2) Uani 1 1 d . .
C5 C -0.2066(4) 1.2324(10) 0.4043(4) 0.055(2) Uani 1 1 d . .
C6 C -0.2631(4) 1.1483(10) 0.3688(4) 0.056(2) Uani 1 1 d . .
C7 C -0.2948(6) 1.4286(14) 0.4780(5) 0.114(5) Uani 1 1 d . .
H7A H -0.2775 1.5210 0.4570 0.171 Uiso 1 1 calc R U
H7B H -0.3083 1.4555 0.5193 0.171 Uiso 1 1 calc R U
H7C H -0.3432 1.3846 0.4555 0.171 Uiso 1 1 calc R U
C8 C -0.3719(8) 0.9037(14) 0.3630(7) 0.138(5) Uani 1 1 d . .
H8A H -0.3778 0.9053 0.3183 0.207 Uiso 1 1 calc R U
H8B H -0.4206 0.8567 0.3785 0.207 Uiso 1 1 calc R U
H8C H -0.3232 0.8439 0.3767 0.207 Uiso 1 1 calc R U
C9 C 0.1620(4) 1.0934(8) 0.2251(3) 0.0361(15) Uani 1 1 d . .
C10 C 0.0293(4) 0.9001(9) 0.1303(3) 0.0439(17) Uani 1 1 d . .
C11 C 0.3273(4) 0.8569(9) 0.1132(3) 0.0475(18) Uani 1 1 d . .
H11 H 0.3336 0.9252 0.1468 0.057 Uiso 1 1 calc R U
C12 C 0.3810(5) 0.8719(9) 0.0666(3) 0.0507(19) Uani 1 1 d . .
H12 H 0.4214 0.9504 0.0689 0.061 Uiso 1 1 calc R U
C13 C 0.3751(5) 0.7715(9) 0.0169(3) 0.0530(19) Uani 1 1 d . .
C14 C 0.3123(5) 0.6625(10) 0.0150(4) 0.066(2) Uani 1 1 d . .
H14 H 0.3047 0.5942 -0.0186 0.080 Uiso 1 1 calc R U
C15 C 0.2596(5) 0.6542(9) 0.0637(3) 0.057(2) Uani 1 1 d . .
H15 H 0.2178 0.5785 0.0619 0.068 Uiso 1 1 calc R U
C16 C 0.0310(4) 0.6761(11) 0.2731(3) 0.060(2) Uani 1 1 d . .
H16 H 0.0148 0.6226 0.2366 0.072 Uiso 1 1 calc R U
C17 C -0.0285(5) 0.6984(11) 0.3146(4) 0.067(2) Uani 1 1 d . .
H17 H -0.0819 0.6565 0.3072 0.080 Uiso 1 1 calc R U
C18 C -0.0078(5) 0.7837(11) 0.3673(3) 0.060(2) Uani 1 1 d . .
C19 C 0.0734(5) 0.8376(11) 0.3764(4) 0.066(2) Uani 1 1 d . .
H19 H 0.0906 0.8947 0.4118 0.079 Uiso 1 1 calc R U
C20 C 0.1284(5) 0.8048(10) 0.3318(3) 0.057(2) Uani 1 1 d . .
H20 H 0.1828 0.8423 0.3384 0.069 Uiso 1 1 calc R U
C21 C 0.4351(6) 0.7902(12) -0.0341(4) 0.078(3) Uani 1 1 d . .
H21A H 0.4286 0.8955 -0.0507 0.093 Uiso 1 1 calc R U
H21B H 0.4917 0.7821 -0.0149 0.093 Uiso 1 1 calc R U
C22 C 0.4276(6) 0.6823(13) -0.0859(4) 0.087(3) Uani 1 1 d . .
H22A H 0.3718 0.6902 -0.1066 0.105 Uiso 1 1 calc R U
H22B H 0.4351 0.5760 -0.0706 0.105 Uiso 1 1 calc R U
O6 O 0.0300(5) 0.7711(8) -0.0190(3) 0.094(2) Uani 1 1 d . .
O7 O 0.0680(5) 0.4588(9) 0.0708(4) 0.111(3) Uani 1 1 d . .

loop_
_atom_site_aniso_label
_atom_site_aniso_U_11
_atom_site_aniso_U_22
_atom_site_aniso_U_33
_atom_site_aniso_U_23
_atom_site_aniso_U_13
_atom_site_aniso_U_12
Mn1 0.0321(5) 0.0402(6) 0.0334(5) 0.0003(4) 0.0118(4) 0.0009(4)
S1 0.0354(9) 0.0544(12) 0.0601(12) -0.0179(9) 0.0121(8) -0.0025(8)
S2 0.0310(9) 0.0701(13) 0.0538(11) -0.0117(10) 0.0033(8) 0.0015(9)
S3 0.0428(11) 0.0837(16) 0.0798(15) -0.0329(13) 0.0172(10) -0.0134(11)
S4 0.0387(10) 0.1073(19) 0.0704(14) -0.0321(14) 0.0147(10) -0.0116(11)
S5 0.0663(14) 0.0897(18) 0.0604(14) -0.0194(13) 0.0053(11) 0.0072(13)
S6 0.0637(14) 0.099(2) 0.109(2) -0.0385(17) 0.0426(14) -0.0290(14)
O1 0.031(2) 0.039(3) 0.060(3) -0.008(2) 0.008(2) -0.004(2)
O2 0.033(2) 0.040(3) 0.051(3) -0.001(2) 0.015(2) 0.003(2)
O3 0.045(3) 0.064(3) 0.040(3) -0.005(2) 0.000(2) 0.011(3)
O4 0.080(4) 0.086(4) 0.042(3) -0.006(3) -0.015(3) 0.023(3)
O5 0.060(3) 0.039(3) 0.047(3) 0.000(2) 0.008(2) -0.007(2)
N1 0.046(3) 0.045(3) 0.037(3) 0.001(3) 0.019(3) -0.003(3)
N2 0.041(3) 0.048(4) 0.040(3) 0.003(3) 0.015(3) 0.000(3)
C1 0.040(4) 0.041(4) 0.037(4) 0.001(3) 0.010(3) 0.001(3)
C2 0.031(3) 0.036(4) 0.039(4) 0.003(3) 0.002(3) 0.004(3)
C3 0.040(4) 0.046(4) 0.056(4) -0.008(4) 0.008(3) 0.002(3)
C4 0.039(4) 0.067(5) 0.060(5) -0.013(4) 0.008(4) -0.001(4)
C5 0.045(4) 0.064(5) 0.059(5) -0.010(4) 0.014(4) 0.004(4)
C6 0.041(4) 0.067(5) 0.062(5) -0.014(4) 0.019(4) -0.002(4)
C7 0.057(6) 0.145(11) 0.136(10) -0.082(9) -0.012(6) 0.030(7)
C8 0.133(11) 0.109(10) 0.183(14) -0.033(10) 0.077(10) -0.059(9)
C9 0.034(3) 0.036(4) 0.039(4) 0.002(3) 0.003(3) -0.003(3)
C10 0.041(4) 0.051(4) 0.039(4) 0.000(3) -0.001(3) -0.006(3)
C11 0.050(4) 0.055(5) 0.039(4) -0.001(3) 0.011(3) -0.003(4)
C12 0.057(4) 0.051(5) 0.047(4) -0.002(4) 0.025(4) -0.013(4)
C13 0.056(4) 0.059(5) 0.047(4) 0.002(4) 0.026(4) -0.007(4)
C14 0.083(6) 0.072(6) 0.048(5) -0.017(4) 0.037(4) -0.017(5)
C15 0.067(5) 0.055(5) 0.052(5) -0.006(4) 0.033(4) -0.014(4)
C16 0.042(4) 0.109(7) 0.031(4) 0.003(4) 0.012(3) -0.018(4)
C17 0.056(5) 0.082(6) 0.066(6) 0.007(5) 0.029(4) -0.012(5)
C18 0.062(5) 0.079(6) 0.042(4) 0.014(4) 0.030(4) 0.015(5)
C19 0.072(6) 0.088(7) 0.039(4) -0.001(4) 0.018(4) 0.006(5)
C20 0.048(4) 0.085(6) 0.040(4) 0.004(4) 0.013(3) -0.004(4)
C21 0.079(6) 0.092(7) 0.067(6) -0.008(5) 0.045(5) -0.017(5)
C22 0.088(7) 0.111(8) 0.070(6) -0.030(6) 0.056(5) -0.030(6)
O6 0.123(6) 0.075(5) 0.082(5) -0.025(4) -0.010(4) 0.001(4)
O7 0.110(6) 0.109(6) 0.106(6) 0.005(5) -0.030(5) -0.022(5)

loop_
_atom_type_symbol
_atom_type_description
_atom_type_scat_dispersion_real
_atom_type_scat_dispersion_imag
_atom_type_scat_source
C C 0.0033 0.0016 'International Tables Vol C Tables 4.2.6.8 and 6.1.1.4'
H H 0.0000 0.0000 'International Tables Vol C Tables 4.2.6.8 and 6.1.1.4'
N N 0.0061 0.0033 'International Tables Vol C Tables 4.2.6.8 and 6.1.1.4'
O O 0.0106 0.0060 'International Tables Vol C Tables 4.2.6.8 and 6.1.1.4'
S S 0.1246 0.1234 'International Tables Vol C Tables 4.2.6.8 and 6.1.1.4'
Mn Mn 0.3368 0.7283 'International Tables Vol C Tables 4.2.6.8 and 6.1.1.4'

loop_
_geom_angle_atom_site_label_1
_geom_angle_atom_site_label_2
_geom_angle_atom_site_label_3
_geom_angle
_geom_angle_site_symmetry_1
_geom_angle_site_symmetry_3
O3 Mn1 O5 88.0(2) . .
O3 Mn1 O2 86.38(19) . .
O5 Mn1 O2 174.19(19) . .
O3 Mn1 O1 170.08(19) . 2_545
O5 Mn1 O1 100.81(18) . 2_545
O2 Mn1 O1 84.73(17) . 2_545
O3 Mn1 N1 89.90(19) . .
O5 Mn1 N1 91.12(19) . .
O2 Mn1 N1 87.55(19) . .
O1 Mn1 N1 85.35(19) 2_545 .
O3 Mn1 N2 90.70(19) . .
O5 Mn1 N2 90.6(2) . .
O2 Mn1 N2 90.80(19) . .
O1 Mn1 N2 93.81(19) 2_545 .
N1 Mn1 N2 178.2(2) . .
C3 S1 C1 94.4(3) . .
C2 S2 C3 94.2(3) . .
C5 S3 C4 94.9(4) . .
C4 S4 C6 94.4(4) . .
C5 S5 C7 102.8(4) . .
C6 S6 C8 102.9(5) . .
C9 O1 Mn1 124.6(4) . 2
C9 O2 Mn1 137.3(4) . .
C10 O3 Mn1 135.2(5) . .
C15 N1 C11 116.8(6) . .
C15 N1 Mn1 124.3(5) . .
C11 N1 Mn1 118.8(4) . .
C16 N2 C20 115.3(6) . .
C16 N2 Mn1 119.0(5) . .
C20 N2 Mn1 122.7(5) . .
C2 C1 C9 129.1(6) . .
C2 C1 S1 117.4(5) . .
C9 C1 S1 113.5(5) . .
C1 C2 C10 129.8(6) . .
C1 C2 S2 117.1(5) . .
C10 C2 S2 112.6(5) . .
C4 C3 S1 122.4(6) . .
C4 C3 S2 123.0(6) . .
S1 C3 S2 114.7(4) . .
C3 C4 S4 124.9(6) . .
C3 C4 S3 121.8(6) . .
S4 C4 S3 113.3(4) . .
C6 C5 S3 116.8(6) . .
C6 C5 S5 127.7(6) . .
S3 C5 S5 115.6(4) . .
C5 C6 S6 124.7(6) . .
C5 C6 S4 116.9(6) . .
S6 C6 S4 118.0(5) . .
S5 C7 H7A 109.5 . .
S5 C7 H7B 109.5 . .
H7A C7 H7B 109.5 . .
S5 C7 H7C 109.5 . .
H7A C7 H7C 109.5 . .
H7B C7 H7C 109.5 . .
S6 C8 H8A 109.5 . .
S6 C8 H8B 109.5 . .
H8A C8 H8B 109.5 . .
S6 C8 H8C 109.5 . .
H8A C8 H8C 109.5 . .
H8B C8 H8C 109.5 . .
O2 C9 O1 124.9(6) . .
O2 C9 C1 121.0(6) . .
O1 C9 C1 114.1(6) . .
O4 C10 O3 126.5(7) . .
O4 C10 C2 114.1(6) . .
O3 C10 C2 119.3(6) . .
N1 C11 C12 123.3(7) . .
N1 C11 H11 118.3 . .
C12 C11 H11 118.3 . .
C13 C12 C11 120.1(7) . .
C13 C12 H12 119.9 . .
C11 C12 H12 119.9 . .
C14 C13 C12 117.1(6) . .
C14 C13 C21 123.5(7) . .
C12 C13 C21 119.3(7) . .
C13 C14 C15 119.8(7) . .
C13 C14 H14 120.1 . .
C15 C14 H14 120.1 . .
N1 C15 C14 122.8(7) . .
N1 C15 H15 118.6 . .
C14 C15 H15 118.6 . .
N2 C16 C17 125.4(8) . .
N2 C16 H16 117.3 . .
C17 C16 H16 117.3 . .
C18 C17 C16 118.7(8) . .
C18 C17 H17 120.7 . .
C16 C17 H17 120.7 . .
C17 C18 C19 117.5(7) . .
C17 C18 C22 121.1(8) . 4_576
C19 C18 C22 121.4(8) . 4_576
C18 C19 C20 118.5(8) . .
C18 C19 H19 120.7 . .
C20 C19 H19 120.7 . .
N2 C20 C19 124.5(8) . .
N2 C20 H20 117.8 . .
C19 C20 H20 117.8 . .
C22 C21 C13 118.1(7) . .
C22 C21 H21A 107.8 . .
C13 C21 H21A 107.8 . .
C22 C21 H21B 107.8 . .
C13 C21 H21B 107.8 . .
H21A C21 H21B 107.1 . .
C21 C22 C18 111.6(7) . 4_675
C21 C22 H22A 109.3 . .
C18 C22 H22A 109.3 4_675 .
C21 C22 H22B 109.3 . .
C18 C22 H22B 109.3 4_675 .
H22A C22 H22B 108.0 . .

loop_
_geom_bond_atom_site_label_1
_geom_bond_atom_site_label_2
_geom_bond_distance
_geom_bond_site_symmetry_2
Mn1 O3 2.131(5) .
Mn1 O5 2.155(5) .
Mn1 O2 2.154(5) .
Mn1 O1 2.189(4) 2_545
Mn1 N1 2.288(5) .
Mn1 N2 2.291(5) .
S1 C3 1.740(7) .
S1 C1 1.757(7) .
S2 C2 1.750(6) .
S2 C3 1.772(7) .
S3 C5 1.746(7) .
S3 C4 1.762(8) .
S4 C4 1.748(7) .
S4 C6 1.767(8) .
S5 C5 1.752(8) .
S5 C7 1.791(10) .
S6 C6 1.736(7) .
S6 C8 1.738(12) .
O1 C9 1.267(7) .
O1 Mn1 2.189(4) 2
O2 C9 1.228(7) .
O3 C10 1.248(8) .
O4 C10 1.239(8) .
N1 C15 1.329(9) .
N1 C11 1.332(8) .
N2 C16 1.314(8) .
N2 C20 1.320(9) .
C1 C2 1.351(9) .
C1 C9 1.506(9) .
C2 C10 1.526(9) .
C3 C4 1.344(9) .
C5 C6 1.347(10) .
C7 H7A 0.9600 .
C7 H7B 0.9600 .
C7 H7C 0.9600 .
C8 H8A 0.9600 .
C8 H8B 0.9600 .
C8 H8C 0.9600 .
C11 C12 1.376(9) .
C11 H11 0.9300 .
C12 C13 1.369(10) .
C12 H12 0.9300 .
C13 C14 1.368(10) .
C13 C21 1.523(9) .
C14 C15 1.397(9) .
C14 H14 0.9300 .
C15 H15 0.9300 .
C16 C17 1.368(10) .
C16 H16 0.9300 .
C17 C18 1.367(11) .
C17 H17 0.9300 .
C18 C19 1.380(11) .
C18 C22 1.526(9) 4_576
C19 C20 1.380(10) .
C19 H19 0.9300 .
C20 H20 0.9300 .
C21 C22 1.445(11) .
C21 H21A 0.9700 .
C21 H21B 0.9700 .
C22 C18 1.526(9) 4_675
C22 H22A 0.9700 .
C22 H22B 0.9700 .

loop_
_geom_torsion_atom_site_label_1
_geom_torsion_atom_site_label_2
_geom_torsion_atom_site_label_3
_geom_torsion_atom_site_label_4
_geom_torsion
_geom_torsion_site_symmetry_1
_geom_torsion_site_symmetry_4
C3 S1 C1 C2 10.2(6) . .
C3 S1 C1 C9 -171.9(5) . .
C9 C1 C2 C10 -7.4(12) . .
S1 C1 C2 C10 170.1(6) . .
C9 C1 C2 S2 -179.3(5) . .
S1 C1 C2 S2 -1.8(7) . .
C3 S2 C2 C1 -7.5(6) . .
C3 S2 C2 C10 179.2(5) . .
C1 S1 C3 C4 166.3(7) . .
C1 S1 C3 S2 -15.1(5) . .
C2 S2 C3 C4 -167.0(7) . .
C2 S2 C3 S1 14.4(5) . .
S1 C3 C4 S4 176.3(5) . .
S2 C3 C4 S4 -2.1(11) . .
S1 C3 C4 S3 -0.8(11) . .
S2 C3 C4 S3 -179.3(4) . .
C6 S4 C4 C3 163.6(8) . .
C6 S4 C4 S3 -19.0(5) . .
C5 S3 C4 C3 -163.9(7) . .
C5 S3 C4 S4 18.7(5) . .
C4 S3 C5 C6 -10.6(7) . .
C4 S3 C5 S5 168.3(5) . .
C7 S5 C5 C6 -69.3(9) . .
C7 S5 C5 S3 112.0(6) . .
S3 C5 C6 S6 -173.5(5) . .
S5 C5 C6 S6 7.8(12) . .
S3 C5 C6 S4 -1.2(10) . .
S5 C5 C6 S4 -179.9(5) . .
C8 S6 C6 C5 -139.9(9) . .
C8 S6 C6 S4 47.9(8) . .
C4 S4 C6 C5 12.3(8) . .
C4 S4 C6 S6 -174.8(5) . .
Mn1 O2 C9 O1 152.8(5) . .
Mn1 O2 C9 C1 -25.0(10) . .
Mn1 O1 C9 O2 -33.3(9) 2 .
Mn1 O1 C9 C1 144.7(4) 2 .
C2 C1 C9 O2 -25.6(11) . .
S1 C1 C9 O2 156.8(5) . .
C2 C1 C9 O1 156.3(7) . .
S1 C1 C9 O1 -21.2(7) . .
Mn1 O3 C10 O4 152.7(6) . .
Mn1 O3 C10 C2 -30.9(10) . .
C1 C2 C10 O4 -122.7(8) . .
S2 C2 C10 O4 49.5(8) . .
C1 C2 C10 O3 60.5(10) . .
S2 C2 C10 O3 -127.4(6) . .
C15 N1 C11 C12 0.0(11) . .
Mn1 N1 C11 C12 177.1(6) . .
N1 C11 C12 C13 -1.5(12) . .
C11 C12 C13 C14 2.5(12) . .
C11 C12 C13 C21 -180.0(8) . .
C12 C13 C14 C15 -2.2(13) . .
C21 C13 C14 C15 -179.6(9) . .
C11 N1 C15 C14 0.3(12) . .
Mn1 N1 C15 C14 -176.6(6) . .
C13 C14 C15 N1 0.8(14) . .
C20 N2 C16 C17 -2.7(13) . .
Mn1 N2 C16 C17 -163.7(7) . .
N2 C16 C17 C18 3.3(14) . .
C16 C17 C18 C19 -2.3(13) . .
C16 C17 C18 C22 177.7(8) . 4_576
C17 C18 C19 C20 1.0(13) . .
C22 C18 C19 C20 -179.0(8) 4_576 .
C16 N2 C20 C19 1.2(12) . .
Mn1 N2 C20 C19 161.3(7) . .
C18 C19 C20 N2 -0.4(13) . .
C14 C13 C21 C22 -2.8(14) . .
C12 C13 C21 C22 179.8(9) . .
C13 C21 C22 C18 -179.9(8) . 4_675
